data_9017077
loop_
_publ_author_name
'Ishii, T.'
'Kojitani, H.'
'Tsukamoto, S.'
'Fujino, K.'
'Mori, D.'
'Inaguma, Y.'
'Tsujino, N.'
'Yoshino, T.'
'Yamazaki, D.'
'Higo, Y.'
'Funakoshi, K.'
'Akaogi, M.'

_publ_section_title
;
 High-pressure phase transitions in FeCr2O4 and structure analysis of new post-
 spinel FeCr2O4 and Fe2Cr2O5 phases with meteoritical and petrological implications
;
_journal_name_full 'American Mineralogist'
_journal_page_first 1788
_journal_page_last 1797
_journal_volume 99
_journal_year 2014
_chemical_compound_source Synthetic
_chemical_formula_sum 'Cr2 Fe O4'
_chemical_name_mineral Xieite
_space_group_IT_number 63
_space_group_name_Hall '-C 2c 2'
_space_group_name_H-M_alt 'C m c m'
_symmetry_space_group_name_H-M 'C m c m'
_cell_angle_alpha 90
_cell_angle_beta 90
_cell_angle_gamma 90
_cell_length_a 2.88445
_cell_length_b 9.5207
_cell_length_c 9.7532
_cell_formula_units_Z 4
_cell_volume 267.842
_database_code_amcsd 0020400
_exptl_crystal_density_diffrn 5.551
_cod_data_source_file inputs/fixed/downloads/05/05798.cif
_cod_data_source_block 05798
_cod_original_formula_sum 'Fe Cr2 O4'
_cod_database_code 9017077

loop_
_space_group_symop_operation_xyz
x,y,z
1/2+x,1/2+y,z
x,-y,1/2+z
1/2+x,1/2-y,1/2+z
-x,y,1/2-z
1/2-x,1/2+y,1/2-z
-x,y,z
1/2-x,1/2+y,z
x,-y,-z
1/2+x,1/2-y,-z
x,y,1/2-z
1/2+x,1/2+y,1/2-z
-x,-y,1/2+z
1/2-x,1/2-y,1/2+z
-x,-y,-z
1/2-x,1/2-y,-z

loop_
_atom_site_label
_atom_site_fract_x
_atom_site_fract_y
_atom_site_fract_z
_atom_site_U_iso_or_equiv
Fe 0.00000 0.11280 0.25000 0.02220
Cr1 0.00000 0.36860 0.07140 0.00320
O1 0.00000 0.00000 0.00000 0.00600
O2 0.00000 0.46560 0.25000 0.00800
O3 0.00000 0.26400 0.61090 0.00800

loop_
_cod_related_entry_id
_cod_related_entry_database
_cod_related_entry_code
1 AMCSD 0020400
